data_4508457
loop_
_publ_author_name
'Yuan, Xiaoju'
'Zhang, Xiaoxia'
'Zhao, Hong'
'Liu, Lina'
'Wu, Benlai'

_publ_section_title
;
 Syntheses and Properties of One--Three-Dimensional Coordination Polymers
 Constructed by Metallohelicates of Purin-Containing Carboxylate
;
_journal_issue 11
_journal_name_full 'Crystal Growth &amp; Design'
_journal_page_first 4859
_journal_paper_doi 10.1021/cg401022z
_journal_volume 13
_journal_year 2013
_chemical_formula_sum 'C7 H4 N4 O3 Zn'
_chemical_formula_weight 257.51
_chemical_name_systematic
; 
 ? 
;
_space_group_IT_number 14
_symmetry_cell_setting monoclinic
_symmetry_space_group_name_Hall '-P 2ybc'
_symmetry_space_group_name_H-M 'P 1 21/c 1'
_atom_sites_solution_hydrogens geom
_atom_sites_solution_primary direct
_atom_sites_solution_secondary difmap
_audit_creation_method SHELXL-97
_cell_angle_alpha 90.00
_cell_angle_beta 111.412(16)
_cell_angle_gamma 90.00
_cell_formula_units_Z 4
_cell_length_a 9.2545(14)
_cell_length_b 10.1923(10)
_cell_length_c 8.8925(11)
_cell_measurement_reflns_used 2492
_cell_measurement_temperature 291(2)
_cell_measurement_theta_max 71.2375
_cell_measurement_theta_min 4.3357
_cell_volume 780.89(19)
_computing_cell_refinement
;
CrysAlisPro, Agilent Technologies,
Version 1.171.34.49 (release 20-01-2011 CrysAlis171 .NET)
(compiled Jan 20 2011,15:58:25)
;
_computing_data_collection
;
CrysAlisPro, Agilent Technologies,
Version 1.171.34.49 (release 20-01-2011 CrysAlis171 .NET)
(compiled Jan 20 2011,15:58:25)
;
_computing_data_reduction
;
CrysAlisPro, Agilent Technologies,
Version 1.171.34.49 (release 20-01-2011 CrysAlis171 .NET)
(compiled Jan 20 2011,15:58:25)
;
_computing_structure_refinement 'SHELXL-97 (Sheldrick, 1997)'
_computing_structure_solution 'SHELXS-97 (Sheldrick, 1990)'
_diffrn_ambient_temperature 291(2)
_diffrn_measured_fraction_theta_full 0.905
_diffrn_measured_fraction_theta_max 0.905
_diffrn_measurement_device_type 'Xcalibur, Eos, Gemini'
_diffrn_measurement_method '\w scans'
_diffrn_radiation_monochromator graphite
_diffrn_radiation_source 'Enhance (Mo) X-ray Source'
_diffrn_radiation_type MoK\a
_diffrn_radiation_wavelength 0.71073
_diffrn_reflns_av_R_equivalents 0.1231
_diffrn_reflns_av_sigmaI/netI 0.0685
_diffrn_reflns_limit_h_max 11
_diffrn_reflns_limit_h_min -10
_diffrn_reflns_limit_k_max 12
_diffrn_reflns_limit_k_min -8
_diffrn_reflns_limit_l_max 10
_diffrn_reflns_limit_l_min -10
_diffrn_reflns_number 4016
_diffrn_reflns_theta_full 71.78
_diffrn_reflns_theta_max 71.78
_diffrn_reflns_theta_min 6.89
_exptl_absorpt_coefficient_mu 3.130
_exptl_absorpt_correction_T_max 0.4908
_exptl_absorpt_correction_T_min 0.4754
_exptl_absorpt_correction_type multi-scan
_exptl_absorpt_process_details CrysAlisPro
_exptl_crystal_colour colorless
_exptl_crystal_density_diffrn 2.190
_exptl_crystal_density_method 'not measured'
_exptl_crystal_description block
_exptl_crystal_F_000 512
_exptl_crystal_size_max 0.20
_exptl_crystal_size_mid 0.20
_exptl_crystal_size_min 0.19
_refine_diff_density_max 0.873
_refine_diff_density_min -0.730
_refine_diff_density_rms 0.175
_refine_ls_extinction_method none
_refine_ls_goodness_of_fit_ref 1.123
_refine_ls_hydrogen_treatment mixed
_refine_ls_matrix_type full
_refine_ls_number_parameters 136
_refine_ls_number_reflns 1389
_refine_ls_number_restraints 0
_refine_ls_restrained_S_all 1.123
_refine_ls_R_factor_all 0.0735
_refine_ls_R_factor_gt 0.0614
_refine_ls_shift/su_max 0.000
_refine_ls_shift/su_mean 0.000
_refine_ls_structure_factor_coef Fsqd
_refine_ls_weighting_details 'calc w=1/[\s^2^(Fo^2^)+(0.0948P)^2^+3.5752P] where P=(Fo^2^+2Fc^2^)/3'
_refine_ls_weighting_scheme calc
_refine_ls_wR_factor_gt 0.1700
_refine_ls_wR_factor_ref 0.1795
_reflns_number_gt 1174
_reflns_number_total 1389
_reflns_threshold_expression >2sigma(I)
_cod_data_source_file cg401022z_si_001.cif
_cod_data_source_block 6
_cod_depositor_comments
;
The following automatic conversions were performed:

'_symmetry_cell_setting' value 'Monoclinic' changed to 'monoclinic'
according to /home/saulius/struct/CIF-dictionaries/cif_core.dic
dictionary named 'cif_core.dic' version 2.4.2 from 2011-04-26.

Automatic conversion script
Id: cif_fix_values 1891 2012-01-12 08:04:46Z andrius 
;
_cod_original_cell_volume 780.89(17)
_cod_original_sg_symbol_H-M P2(1)/c
_cod_database_code 4508457

loop_
_symmetry_equiv_pos_as_xyz
'x, y, z'
'-x, y+1/2, -z+1/2'
'-x, -y, -z'
'x, -y-1/2, z-1/2'

loop_
_atom_site_label
_atom_site_type_symbol
_atom_site_fract_x
_atom_site_fract_y
_atom_site_fract_z
_atom_site_U_iso_or_equiv
_atom_site_adp_type
_atom_site_occupancy
_atom_site_symmetry_multiplicity
_atom_site_calc_flag
_atom_site_refinement_flags
Zn1 Zn 0.83351(9) 0.80600(7) 0.15269(9) 0.0180(3) Uani 1 1 d .
O3 O 1.7668(5) 0.6994(4) 0.9522(5) 0.0235(10) Uani 1 1 d .
O2 O 1.6372(5) 0.6768(5) 0.6911(5) 0.0221(9) Uani 1 1 d .
O1 O 1.3838(6) 0.4711(5) 0.6945(6) 0.0376(13) Uani 1 1 d .
N4 N 1.3549(6) 0.6939(5) 0.7069(6) 0.0197(11) Uani 1 1 d .
N3 N 1.1658(6) 0.8207(5) 0.5074(6) 0.0225(11) Uani 1 1 d .
N2 N 0.9954(6) 0.6859(5) 0.2882(6) 0.0184(11) Uani 1 1 d .
N1 N 1.1063(6) 0.4884(5) 0.3709(6) 0.0194(10) Uani 1 1 d .
C7 C 1.6430(7) 0.6916(5) 0.8312(7) 0.0189(12) Uani 1 1 d .
C6 C 1.4883(7) 0.6982(6) 0.8583(7) 0.0233(13) Uani 1 1 d .
H6A H 1.4823 0.6237 0.9272 0.028 Uiso 1 1 calc R
H6B H 1.4847 0.7804 0.9163 0.028 Uiso 1 1 calc R
C4 C 1.3130(7) 0.5704(6) 0.6323(7) 0.0210(12) Uani 1 1 d .
C5 C 1.2849(8) 0.8082(6) 0.6406(8) 0.0236(13) Uani 1 1 d .
H5 H 1.3274 0.8866 0.6973 0.028 Uiso 1 1 calc R
C3 C 1.1850(7) 0.5820(6) 0.4826(7) 0.0208(12) Uani 1 1 d .
C2 C 1.1184(7) 0.7032(6) 0.4304(7) 0.0173(12) Uani 1 1 d .
C1 C 0.9965(7) 0.5565(6) 0.2582(6) 0.0197(12) Uani 1 1 d .
H1 H 0.9244 0.5168 0.1640 0.024 Uiso 1 1 calc R

loop_
_atom_site_aniso_label
_atom_site_aniso_U_11
_atom_site_aniso_U_22
_atom_site_aniso_U_33
_atom_site_aniso_U_23
_atom_site_aniso_U_13
_atom_site_aniso_U_12
Zn1 0.0174(5) 0.0159(5) 0.0170(5) 0.0007(3) 0.0019(3) 0.0009(3)
O3 0.015(2) 0.035(3) 0.017(2) -0.0057(17) 0.0019(17) 0.0037(18)
O2 0.013(2) 0.037(2) 0.0151(19) -0.0012(18) 0.0047(16) -0.0012(18)
O1 0.036(3) 0.024(3) 0.039(3) 0.001(2) -0.002(2) 0.005(2)
N4 0.016(3) 0.022(3) 0.019(2) -0.002(2) 0.004(2) -0.0033(19)
N3 0.022(3) 0.019(3) 0.024(3) -0.001(2) 0.006(2) 0.005(2)
N2 0.020(3) 0.015(2) 0.017(2) -0.0011(18) 0.001(2) 0.0011(18)
N1 0.018(3) 0.018(2) 0.019(2) -0.0015(19) 0.0036(19) 0.0015(19)
C7 0.021(3) 0.015(3) 0.016(3) -0.003(2) 0.000(2) 0.002(2)
C6 0.019(3) 0.033(4) 0.018(3) -0.003(2) 0.007(2) -0.002(2)
C4 0.021(3) 0.019(3) 0.022(3) 0.001(2) 0.006(2) -0.001(2)
C5 0.022(3) 0.019(3) 0.028(3) -0.007(2) 0.007(3) -0.001(2)
C3 0.016(3) 0.025(3) 0.019(3) -0.005(2) 0.004(2) -0.002(2)
C2 0.009(3) 0.023(3) 0.020(3) 0.000(2) 0.006(2) -0.002(2)
C1 0.020(3) 0.020(3) 0.014(2) -0.005(2) 0.001(2) -0.005(2)

loop_
_atom_type_symbol
_atom_type_description
_atom_type_scat_dispersion_real
_atom_type_scat_dispersion_imag
_atom_type_scat_source
C C 0.0181 0.0091 'International Tables Vol C Tables 4.2.6.8 and 6.1.1.4'
H H 0.0000 0.0000 'International Tables Vol C Tables 4.2.6.8 and 6.1.1.4'
N N 0.0311 0.0180 'International Tables Vol C Tables 4.2.6.8 and 6.1.1.4'
O O 0.0492 0.0322 'International Tables Vol C Tables 4.2.6.8 and 6.1.1.4'
Zn Zn -1.5491 0.6778 'International Tables Vol C Tables 4.2.6.8 and 6.1.1.4'

loop_
_geom_angle_atom_site_label_1
_geom_angle_atom_site_label_2
_geom_angle_atom_site_label_3
_geom_angle
_geom_angle_site_symmetry_1
_geom_angle_site_symmetry_3
N2 Zn1 N1 118.0(2) . 2_755
N2 Zn1 O2 119.4(2) . 4_475
N1 Zn1 O2 104.4(2) 2_755 4_475
N2 Zn1 O3 97.30(19) . 1_454
N1 Zn1 O3 115.3(2) 2_755 1_454
O2 Zn1 O3 101.54(18) 4_475 1_454
C7 O3 Zn1 133.8(4) . 1_656
C7 O2 Zn1 117.3(4) . 4_676
C5 N4 C4 123.8(5) . .
C5 N4 C6 118.9(5) . .
C4 N4 C6 117.2(5) . .
C5 N3 C2 112.4(5) . .
C1 N2 C2 104.2(5) . .
C1 N2 Zn1 123.1(4) . .
C2 N2 Zn1 132.5(4) . .
C1 N1 C3 103.8(5) . .
C1 N1 Zn1 125.3(4) . 2_745
C3 N1 Zn1 129.3(4) . 2_745
O2 C7 O3 124.2(6) . .
O2 C7 C6 117.6(5) . .
O3 C7 C6 118.2(5) . .
N4 C6 C7 112.1(5) . .
N4 C6 H6A 109.2 . .
C7 C6 H6A 109.2 . .
N4 C6 H6B 109.2 . .
C7 C6 H6B 109.2 . .
H6A C6 H6B 107.9 . .
O1 C4 N4 121.1(5) . .
O1 C4 C3 128.0(6) . .
N4 C4 C3 111.0(5) . .
N3 C5 N4 126.3(6) . .
N3 C5 H5 116.9 . .
N4 C5 H5 116.9 . .
N1 C3 C2 108.8(5) . .
N1 C3 C4 131.0(6) . .
C2 C3 C4 120.2(5) . .
N3 C2 N2 125.5(5) . .
N3 C2 C3 126.2(5) . .
N2 C2 C3 108.2(5) . .
N1 C1 N2 114.8(5) . .
N1 C1 H1 122.6 . .
N2 C1 H1 122.6 . .

loop_
_geom_bond_atom_site_label_1
_geom_bond_atom_site_label_2
_geom_bond_distance
_geom_bond_site_symmetry_2
Zn1 N2 1.969(5) .
Zn1 N1 1.974(5) 2_755
Zn1 O2 1.975(4) 4_475
Zn1 O3 1.984(4) 1_454
O3 C7 1.256(7) .
O3 Zn1 1.984(4) 1_656
O2 C7 1.236(7) .
O2 Zn1 1.975(4) 4_676
O1 C4 1.223(8) .
N4 C5 1.359(8) .
N4 C4 1.409(8) .
N4 C6 1.458(8) .
N3 C5 1.297(8) .
N3 C2 1.369(8) .
N2 C1 1.346(8) .
N2 C2 1.369(7) .
N1 C1 1.333(8) .
N1 C3 1.378(7) .
N1 Zn1 1.974(5) 2_745
C7 C6 1.539(9) .
C6 H6A 0.9900 .
C6 H6B 0.9900 .
C4 C3 1.427(8) .
C5 H5 0.9500 .
C3 C2 1.384(8) .
C1 H1 0.9500 .

loop_
_geom_torsion_atom_site_label_1
_geom_torsion_atom_site_label_2
_geom_torsion_atom_site_label_3
_geom_torsion_atom_site_label_4
_geom_torsion
_geom_torsion_site_symmetry_1
N1 Zn1 N2 C1 -147.3(5) 2_755
O2 Zn1 N2 C1 84.1(5) 4_475
O3 Zn1 N2 C1 -23.5(5) 1_454
N1 Zn1 N2 C2 38.2(6) 2_755
O2 Zn1 N2 C2 -90.3(6) 4_475
O3 Zn1 N2 C2 162.0(5) 1_454
Zn1 O2 C7 O3 -9.8(8) 4_676
Zn1 O2 C7 C6 171.4(4) 4_676
Zn1 O3 C7 O2 141.6(5) 1_656
Zn1 O3 C7 C6 -39.5(8) 1_656
C5 N4 C6 C7 -97.9(7) .
C4 N4 C6 C7 77.8(7) .
O2 C7 C6 N4 -3.6(8) .
O3 C7 C6 N4 177.4(5) .
C5 N4 C4 O1 177.2(6) .
C6 N4 C4 O1 1.7(9) .
C5 N4 C4 C3 -2.2(9) .
C6 N4 C4 C3 -177.7(5) .
C2 N3 C5 N4 -3.3(9) .
C4 N4 C5 N3 4.7(10) .
C6 N4 C5 N3 -179.9(6) .
C1 N1 C3 C2 -0.4(7) .
Zn1 N1 C3 C2 165.7(4) 2_745
C1 N1 C3 C4 178.7(7) .
Zn1 N1 C3 C4 -15.3(10) 2_745
O1 C4 C3 N1 0.9(12) .
N4 C4 C3 N1 -179.8(6) .
O1 C4 C3 C2 179.9(7) .
N4 C4 C3 C2 -0.8(8) .
C5 N3 C2 N2 179.6(6) .
C5 N3 C2 C3 0.0(9) .
C1 N2 C2 N3 178.4(6) .
Zn1 N2 C2 N3 -6.4(9) .
C1 N2 C2 C3 -2.0(6) .
Zn1 N2 C2 C3 173.2(4) .
N1 C3 C2 N3 -178.9(5) .
C4 C3 C2 N3 1.9(10) .
N1 C3 C2 N2 1.5(7) .
C4 C3 C2 N2 -177.7(5) .
C3 N1 C1 N2 -1.0(7) .
Zn1 N1 C1 N2 -167.7(4) 2_745
C2 N2 C1 N1 1.9(7) .
Zn1 N2 C1 N1 -173.9(4) .
